data_4324573
loop_
_publ_author_name
'Xiqu Wang'
'Juergen Eckert'
'Lumei Liu'
'Allan J. Jacobson'

_publ_section_title
;
 Breathing and Twisting: An Investigation of Framework Deformation and
 Guest Packing in Single Crystals of a Microporous Vanadium
 Benzenedicarboxylate
;
_journal_name_full 'Inorganic Chemistry'
_journal_page_first 2028
_journal_page_last 2036
_journal_paper_doi 10.1021/ic1025087
_journal_volume 50
_journal_year 2011
_chemical_formula_sum 'C14 H12 O5 V'
_chemical_formula_weight 311.18
_chemical_name_systematic
; 
 ? 
;
_space_group_IT_number 19
_symmetry_space_group_name_Hall 'P 2ac 2ab'
_symmetry_space_group_name_H-M 'P 21 21 21'
_atom_sites_solution_hydrogens geom
_atom_sites_solution_primary direct
_atom_sites_solution_secondary difmap
_audit_creation_method SHELXL-97
_cell_angle_alpha 90.00
_cell_angle_beta 90.00
_cell_angle_gamma 90.00
_cell_formula_units_Z 4
_cell_length_a 6.8050(3)
_cell_length_b 13.9793(7)
_cell_length_c 15.9447(8)
_cell_measurement_reflns_used 6463
_cell_measurement_temperature 296(2)
_cell_measurement_theta_max 28.17
_cell_measurement_theta_min 2.56
_cell_volume 1516.81(13)
_computing_structure_refinement 'SHELXL-97 (Sheldrick, 1997)'
_computing_structure_solution 'SHELXS-97 (Sheldrick, 1990)'
_diffrn_ambient_temperature 296(2)
_diffrn_measured_fraction_theta_full 0.998
_diffrn_measured_fraction_theta_max 0.974
_diffrn_measurement_device_type Bruker-ApexII
_diffrn_measurement_method 'narrow frame'
_diffrn_radiation_monochromator graphite
_diffrn_radiation_source 'fine-focus sealed tube'
_diffrn_radiation_type MoK\a
_diffrn_radiation_wavelength 0.71073
_diffrn_reflns_av_R_equivalents 0.0271
_diffrn_reflns_av_sigmaI/netI 0.0251
_diffrn_reflns_limit_h_max 8
_diffrn_reflns_limit_h_min -7
_diffrn_reflns_limit_k_max 18
_diffrn_reflns_limit_k_min -18
_diffrn_reflns_limit_l_max 20
_diffrn_reflns_limit_l_min -17
_diffrn_reflns_number 9392
_diffrn_reflns_theta_full 25.00
_diffrn_reflns_theta_max 28.23
_diffrn_reflns_theta_min 2.55
_exptl_absorpt_coefficient_mu 0.667
_exptl_absorpt_correction_T_max 0.580
_exptl_absorpt_correction_T_min 0.522
_exptl_absorpt_correction_type multi-scan
_exptl_absorpt_process_details 'Blessing, 1995'
_exptl_crystal_colour red
_exptl_crystal_density_diffrn 1.363
_exptl_crystal_description polyhedron
_exptl_crystal_F_000 636
_exptl_crystal_size_max 0.46
_exptl_crystal_size_mid 0.22
_exptl_crystal_size_min 0.20
_refine_diff_density_max 0.408
_refine_diff_density_min -0.211
_refine_diff_density_rms 0.050
_refine_ls_abs_structure_details 'Flack H D (1983), Acta Cryst. A39, 876-881'
_refine_ls_abs_structure_Flack 0.49(2)
_refine_ls_extinction_method none
_refine_ls_goodness_of_fit_ref 1.057
_refine_ls_hydrogen_treatment constr
_refine_ls_matrix_type full
_refine_ls_number_parameters 181
_refine_ls_number_reflns 3563
_refine_ls_number_restraints 6
_refine_ls_restrained_S_all 1.072
_refine_ls_R_factor_all 0.0304
_refine_ls_R_factor_gt 0.0284
_refine_ls_shift/su_max 0.001
_refine_ls_shift/su_mean 0.000
_refine_ls_structure_factor_coef Fsqd
_refine_ls_weighting_details 'calc w=1/[\s^2^(Fo^2^)+(0.0476P)^2^+0.2708P] where P=(Fo^2^+2Fc^2^)/3'
_refine_ls_weighting_scheme calc
_refine_ls_wR_factor_gt 0.0765
_refine_ls_wR_factor_ref 0.0778
_reflns_number_gt 3362
_reflns_number_total 3563
_reflns_threshold_expression >2sigma(I)
_cod_data_source_file ic1025087_si_001.cif
_cod_data_source_block VObdc.13cyclohexadiene
_cod_database_code 4324573

loop_
_symmetry_equiv_pos_as_xyz
'x, y, z'
'-x+1/2, -y, z+1/2'
'-x, y+1/2, -z+1/2'
'x+1/2, -y+1/2, -z'

loop_
_atom_site_label
_atom_site_type_symbol
_atom_site_fract_x
_atom_site_fract_y
_atom_site_fract_z
_atom_site_U_iso_or_equiv
_atom_site_adp_type
_atom_site_occupancy
_atom_site_symmetry_multiplicity
_atom_site_calc_flag
_atom_site_refinement_flags
C1 C 0.7757(3) 0.88095(13) 0.39809(11) 0.0206(4) Uani 1 1 d .
C2 C 0.7619(3) 0.95574(15) 0.33133(12) 0.0254(4) Uani 1 1 d .
C3 C 0.5816(3) 0.9803(2) 0.29869(16) 0.0435(6) Uani 1 1 d .
H3 H 0.4678 0.9532 0.3206 0.052 Uiso 1 1 calc R
C4 C 0.9296(3) 0.99851(18) 0.30034(15) 0.0416(6) Uani 1 1 d .
H4 H 1.0513 0.9835 0.3233 0.050 Uiso 1 1 calc R
C5 C 0.7755(3) 0.84904(13) 0.62674(10) 0.0205(4) Uani 1 1 d .
C6 C 0.7631(3) 0.91411(15) 0.70089(11) 0.0247(4) Uani 1 1 d .
C7 C 0.9309(3) 0.9548(2) 0.73353(16) 0.0442(6) Uani 1 1 d .
H7 H 1.0531 0.9385 0.7116 0.053 Uiso 1 1 calc R
C8 C 0.5826(3) 0.93637(18) 0.73527(15) 0.0402(6) Uani 1 1 d .
H8 H 0.4692 0.9076 0.7147 0.048 Uiso 1 1 calc R
C9 C 0.359(4) 0.0657(9) 0.5272(10) 0.293(12) Uani 1 1 d D
H9 H 0.3865 0.0075 0.5015 0.352 Uiso 1 1 calc R
C10 C 0.168(3) 0.0826(12) 0.5448(10) 0.310(10) Uani 1 1 d D
H10 H 0.0713 0.0452 0.5199 0.372 Uiso 1 1 calc R
C11 C 0.113(3) 0.1584(14) 0.6019(14) 0.410(19) Uani 1 1 d D
H11 H -0.0148 0.1710 0.6190 0.491 Uiso 1 1 calc R
C12 C 0.270(4) 0.2076(11) 0.6268(12) 0.339(12) Uani 1 1 d D
H12 H 0.2579 0.2704 0.6453 0.407 Uiso 1 1 calc R
C13 C 0.455(4) 0.1627(18) 0.6244(14) 0.46(2) Uani 1 1 d D
H13A H 0.4514 0.1090 0.6630 0.555 Uiso 1 1 calc R
H13B H 0.5514 0.2076 0.6459 0.555 Uiso 1 1 calc R
C14 C 0.527(4) 0.127(2) 0.5435(16) 0.52(3) Uani 1 1 d D
H14A H 0.5406 0.1777 0.5022 0.619 Uiso 1 1 calc R
H14B H 0.6488 0.0918 0.5486 0.619 Uiso 1 1 calc R
O1 O 1.28306(15) 0.80870(7) 0.50722(8) 0.0182(2) Uani 1 1 d .
O2 O 0.9442(2) 0.85886(10) 0.42392(9) 0.0264(3) Uani 1 1 d .
O3 O 0.9437(2) 0.83166(11) 0.59804(9) 0.0275(3) Uani 1 1 d .
O4 O 1.1163(2) 0.65493(11) 0.57724(9) 0.0267(3) Uani 1 1 d .
O5 O 1.1161(2) 0.68297(11) 0.40193(8) 0.0259(3) Uani 1 1 d .
V1 V 1.06503(3) 0.763892(16) 0.501199(19) 0.01357(8) Uani 1 1 d .

loop_
_atom_site_aniso_label
_atom_site_aniso_U_11
_atom_site_aniso_U_22
_atom_site_aniso_U_33
_atom_site_aniso_U_23
_atom_site_aniso_U_13
_atom_site_aniso_U_12
C1 0.0193(9) 0.0233(8) 0.0192(7) 0.0069(7) 0.0002(7) -0.0002(7)
C2 0.0190(9) 0.0314(10) 0.0259(8) 0.0146(8) -0.0017(7) 0.0007(8)
C3 0.0133(9) 0.0648(15) 0.0525(14) 0.0405(12) 0.0007(10) -0.0025(10)
C4 0.0167(9) 0.0584(15) 0.0496(14) 0.0339(12) -0.0074(10) -0.0023(10)
C5 0.0189(9) 0.0248(9) 0.0178(7) -0.0056(7) 0.0000(7) 0.0011(7)
C6 0.0171(8) 0.0322(9) 0.0250(8) -0.0138(8) 0.0019(7) -0.0009(8)
C7 0.0151(9) 0.0674(16) 0.0502(14) -0.0391(13) 0.0047(10) 0.0009(11)
C8 0.0168(10) 0.0576(15) 0.0462(13) -0.0335(12) 0.0027(10) -0.0057(10)
C9 0.49(3) 0.116(7) 0.274(15) 0.020(8) 0.15(2) 0.057(14)
C10 0.48(3) 0.199(14) 0.251(15) -0.056(12) 0.098(18) -0.130(18)
C11 0.68(5) 0.218(17) 0.33(2) -0.053(17) 0.19(3) -0.16(3)
C12 0.50(4) 0.164(11) 0.35(2) -0.139(14) -0.03(2) -0.002(18)
C13 0.79(7) 0.30(2) 0.30(3) 0.14(2) -0.18(4) 0.05(4)
C14 0.42(3) 0.66(5) 0.46(4) 0.20(4) 0.02(3) -0.23(3)
O1 0.0143(5) 0.0182(5) 0.0220(5) -0.0010(6) -0.0005(5) 0.0002(4)
O2 0.0179(7) 0.0288(7) 0.0325(7) 0.0150(6) -0.0046(6) -0.0006(6)
O3 0.0175(7) 0.0386(7) 0.0263(7) -0.0169(6) 0.0049(6) -0.0023(6)
O4 0.0172(7) 0.0320(7) 0.0308(7) 0.0164(6) -0.0024(5) -0.0015(6)
O5 0.0164(7) 0.0361(8) 0.0251(6) -0.0153(6) 0.0007(5) -0.0011(6)
V1 0.01104(12) 0.01622(13) 0.01347(12) 0.00002(13) 0.00022(13) 0.00091(8)

loop_
_atom_type_symbol
_atom_type_description
_atom_type_scat_dispersion_real
_atom_type_scat_dispersion_imag
_atom_type_scat_source
C C 0.0033 0.0016 'International Tables Vol C Tables 4.2.6.8 and 6.1.1.4'
O O 0.0106 0.0060 'International Tables Vol C Tables 4.2.6.8 and 6.1.1.4'
V V 0.3005 0.5294 'International Tables Vol C Tables 4.2.6.8 and 6.1.1.4'
H H 0.0000 0.0000 'International Tables Vol C Tables 4.2.6.8 and 6.1.1.4'

loop_
_geom_angle_atom_site_label_1
_geom_angle_atom_site_label_2
_geom_angle_atom_site_label_3
_geom_angle
_geom_angle_site_symmetry_1
_geom_angle_site_symmetry_3
O2 C1 O4 125.88(15) . 4_466
O2 C1 C2 117.54(16) . .
O4 C1 C2 116.58(16) 4_466 .
C3 C2 C4 119.57(17) . .
C3 C2 C1 120.00(17) . .
C4 C2 C1 120.40(17) . .
C2 C3 C7 120.22(19) . 2_674
C2 C3 H3 119.9 . .
C7 C3 H3 119.9 2_674 .
C2 C4 C8 120.30(19) . 2_674
C2 C4 H4 119.9 . .
C8 C4 H4 119.9 2_674 .
O3 C5 O5 125.74(15) . 4_466
O3 C5 C6 117.22(16) . .
O5 C5 C6 117.04(16) 4_466 .
C7 C6 C8 119.64(16) . .
C7 C6 C5 120.20(17) . .
C8 C6 C5 120.12(17) . .
C6 C7 C3 120.2(2) . 2_675
C6 C7 H7 119.9 . .
C3 C7 H7 119.9 2_675 .
C6 C8 C4 120.0(2) . 2_675
C6 C8 H8 120.0 . .
C4 C8 H8 120.0 2_675 .
C10 C9 C14 127.9(18) . .
C10 C9 H9 116.0 . .
C14 C9 H9 116.0 . .
C9 C10 C11 120.6(18) . .
C9 C10 H10 119.7 . .
C11 C10 H10 119.7 . .
C12 C11 C10 111.0(16) . .
C12 C11 H11 124.5 . .
C10 C11 H11 124.5 . .
C11 C12 C13 118.6(17) . .
C11 C12 H12 120.7 . .
C13 C12 H12 120.7 . .
C12 C13 C14 118(2) . .
C12 C13 H13A 107.8 . .
C14 C13 H13A 107.8 . .
C12 C13 H13B 107.8 . .
C14 C13 H13B 107.8 . .
H13A C13 H13B 107.1 . .
C9 C14 C13 96(2) . .
C9 C14 H14A 112.6 . .
C13 C14 H14A 112.6 . .
C9 C14 H14B 112.6 . .
C13 C14 H14B 112.6 . .
H14A C14 H14B 110.1 . .
V1 O1 V1 128.79(6) . 4_566
C1 O2 V1 138.08(12) . .
C5 O3 V1 138.78(12) . .
C1 O4 V1 130.61(12) 4_566 .
C5 O5 V1 130.20(12) 4_566 .
O1 V1 O5 96.21(6) . .
O1 V1 O4 95.76(6) . .
O5 V1 O4 91.10(7) . .
O1 V1 O2 99.09(6) . .
O5 V1 O2 87.62(6) . .
O4 V1 O2 165.15(6) . .
O1 V1 O3 98.65(6) . .
O5 V1 O3 165.13(6) . .
O4 V1 O3 87.95(7) . .
O2 V1 O3 89.51(6) . .
O1 V1 O1 175.02(3) . 4_466
O5 V1 O1 80.71(5) . 4_466
O4 V1 O1 80.45(5) . 4_466
O2 V1 O1 84.74(5) . 4_466
O3 V1 O1 84.50(6) . 4_466

loop_
_geom_bond_atom_site_label_1
_geom_bond_atom_site_label_2
_geom_bond_distance
_geom_bond_site_symmetry_2
C1 O2 1.257(2) .
C1 O4 1.258(2) 4_466
C1 C2 1.495(2) .
C2 C3 1.376(3) .
C2 C4 1.380(3) .
C3 C7 1.382(3) 2_674
C3 H3 0.9300 .
C4 C8 1.383(3) 2_674
C4 H4 0.9300 .
C5 O3 1.257(2) .
C5 O5 1.259(2) 4_466
C5 C6 1.494(2) .
C6 C7 1.378(3) .
C6 C8 1.381(3) .
C7 C3 1.382(3) 2_675
C7 H7 0.9300 .
C8 C4 1.383(3) 2_675
C8 H8 0.9300 .
C9 C10 1.348(15) .
C9 C14 1.453(17) .
C9 H9 0.9300 .
C10 C11 1.447(15) .
C10 H10 0.9300 .
C11 C12 1.331(17) .
C11 H11 0.9300 .
C12 C13 1.407(18) .
C12 H12 0.9300 .
C13 C14 1.465(19) .
C13 H13A 0.9700 .
C13 H13B 0.9700 .
C14 H14A 0.9700 .
C14 H14B 0.9700 .
O1 V1 1.6134(11) .
O1 V1 2.1748(11) 4_566
O2 V1 1.9893(14) .
O3 V1 1.9908(14) .
O4 C1 1.258(2) 4_566
O4 V1 1.9779(14) .
O5 C5 1.259(2) 4_566
O5 V1 1.9763(13) .
V1 O1 2.1748(11) 4_466
